data_2010896
loop_
_publ_author_name
'Baughman, Russell G.'
'Brink, Daniel J.'
'Butler, Jill M.'
'New, Pamela R.'

_publ_section_title
;
 Three complexes of
 bis(<i>N</i>-methylbenzohydroxamato-<i>O</i>,<i>O</i>')copper(II)
;
_journal_issue 5
_journal_name_full 'Acta Crystallographica Section C'
_journal_page_first 528
_journal_page_last 531
_journal_paper_doi 10.1107/S0108270100001025
_journal_volume 56
_journal_year 2000
_chemical_formula_iupac '[Cu(C8 H6 N3 O6 )2 ] ,CHCl3 '
_chemical_formula_moiety 'C16 H12 CuN6 O12 , CHCl3 '
_chemical_formula_sum 'C17 H13 Cl3 Cu N6 O12'
_chemical_formula_weight 663.22
_chemical_name_systematic
;
 Bis(3,5-dinitro-N-methylbenzohydroxamato-O,O') copper(II): chloroform (1:1)
;
_space_group_IT_number 14
_symmetry_cell_setting monoclinic
_symmetry_space_group_name_Hall '-P 2ybc'
_symmetry_space_group_name_H-M 'P 1 21/c 1'
_audit_creation_method SHELXL
_cell_angle_alpha 90.00
_cell_angle_beta 107.210(10)
_cell_angle_gamma 90.00
_cell_formula_units_Z 2
_cell_length_a 11.197(2)
_cell_length_b 9.5710(10)
_cell_length_c 14.676(2)
_cell_measurement_reflns_used 50
_cell_measurement_temperature 293(2)
_cell_measurement_theta_max 18.2
_cell_measurement_theta_min 6.3
_cell_volume 1502.4(4)
_computing_cell_refinement
;
P3/P4-PC Diffractometer Program
;
_computing_data_collection
;
P3/P4-PC Diffractometer Program (Siemens, 1991a)
;
_computing_data_reduction 'XDISK (Siemens, 1991b)'
_computing_molecular_graphics 'SHELXTL/PC (Sheldrick, 1990b)'
_computing_publication_material
;
SHELXTL/PC  and  SHELXL93
;
_computing_structure_refinement 'SHELXL93 (Sheldrick, 1993)'
_computing_structure_solution 'SHELXS86 (Sheldrick, 1990a)'
_diffrn_ambient_temperature 293(2)
_diffrn_measurement_device 'Siemens/Bruker P3 diffractometer'
_diffrn_measurement_method \q/2\q
_diffrn_radiation_monochromator graphite
_diffrn_radiation_source 'normal-focus sealed tube'
_diffrn_radiation_type MoK\a
_diffrn_radiation_wavelength .71073
_diffrn_reflns_av_R_equivalents .0143
_diffrn_reflns_av_sigmaI/netI .0373
_diffrn_reflns_limit_h_max 13
_diffrn_reflns_limit_h_min 0
_diffrn_reflns_limit_k_max 11
_diffrn_reflns_limit_k_min 0
_diffrn_reflns_limit_l_max 16
_diffrn_reflns_limit_l_min -17
_diffrn_reflns_number 2750
_diffrn_reflns_theta_max 25.04
_diffrn_reflns_theta_min 1.90
_diffrn_standards_decay_% 'ave. of 1.1 % in \s(I)s'
_diffrn_standards_interval_count 50
_diffrn_standards_number 3
_exptl_absorpt_coefficient_mu 1.327
_exptl_absorpt_correction_T_max .820
_exptl_absorpt_correction_T_min .647
_exptl_absorpt_correction_type empirical
_exptl_absorpt_process_details '(Siemens, 1991b)'
_exptl_crystal_colour green
_exptl_crystal_density_diffrn 1.730
_exptl_crystal_density_meas ?
_exptl_crystal_description parallelepiped
_exptl_crystal_F_000 782
_exptl_crystal_size_max .44
_exptl_crystal_size_mid .40
_exptl_crystal_size_min .15
_refine_diff_density_max .393
_refine_diff_density_min -.327
_refine_ls_extinction_method none
_refine_ls_goodness_of_fit_all 1.050
_refine_ls_goodness_of_fit_ref 1.130
_refine_ls_hydrogen_treatment constr
_refine_ls_matrix_type full
_refine_ls_number_parameters 241
_refine_ls_number_reflns 2597
_refine_ls_number_restraints 15
_refine_ls_restrained_S_all 1.065
_refine_ls_restrained_S_obs 1.125
_refine_ls_R_factor_all .0845
_refine_ls_R_factor_gt .0498
_refine_ls_shift/su_max .000
_refine_ls_shift/su_mean .000
_refine_ls_structure_factor_coef Fsqd
_refine_ls_weighting_details 'w = 1/[\s^2^(Fo^2^)+(0.0583P)^2^+1.1817P] where P=(Fo^2^+2Fc^2^)/3'
_refine_ls_weighting_scheme calc
_refine_ls_wR_factor_all .1325
_refine_ls_wR_factor_ref .1130
_reflns_number_gt 1770
_reflns_number_total 2611
_reflns_threshold_expression I>2\s(I)
_cod_data_source_file da1108.cif
_cod_data_source_block III
_cod_depositor_comments
;
The following automatic conversions were performed:
'_symmetry_cell_setting' value 'Monoclinic' changed to 'monoclinic'
according to '/home/saulius/struct/CIF-dictionaries/cif_core.dic'
dictionary named 'cif_core.dic' version 2.4.1 from 2010-06-29.

Automatic conversion script
Id: cif_fix_enum 1527 2010-12-29 10:47:43Z saulius 

The following automatic conversions were performed:

'_symmetry_cell_setting' value 'Monoclinic' changed to 'monoclinic'
according to /home/saulius/struct/CIF-dictionaries/cif_core.dic
dictionary named 'cif_core.dic' version 2.4.1 from 2010-06-29.

Automatic conversion script
Id: cif_fix_values 1715 2011-07-08 13:25:40Z adriana 

The following automatic conversions were performed:

'_exptl_crystal_density_meas' value 'not measured' was changed to '?'
- the value is perceived as not measured.

Automatic conversion script
Id: cif_fix_values 3008 2015-01-20 13:52:24Z robertas 

The following automatic conversions were performed:

'_refine_ls_weighting_scheme' value 'calc w =
1/[\s^2^(Fo^2^)+(0.0583P)^2^+1.1817P] where P=(Fo^2^+2Fc^2^)/3' was
changed to 'calc'. New tag '_refine_ls_weighting_details' was
created. The value of the new tag was set to 'w =
1/[\s^2^(Fo^2^)+(0.0583P)^2^+1.1817P] where P=(Fo^2^+2Fc^2^)/3'.

Automatic conversion script
Id: cif_fix_values 3143 2015-03-26 13:38:13Z robertas 
;
_cod_original_sg_symbol_H-M 'P 21/c'
_cod_database_code 2010896

loop_
_symmetry_equiv_pos_as_xyz
'x, y, z'
'-x, y+1/2, -z+1/2'
'-x, -y, -z'
'x, -y-1/2, z-1/2'

loop_
_atom_site_aniso_label
_atom_site_aniso_U_11
_atom_site_aniso_U_22
_atom_site_aniso_U_33
_atom_site_aniso_U_12
_atom_site_aniso_U_13
_atom_site_aniso_U_23
Cu .0424(4) .0330(4) .0717(5) -.0074(4) .0276(3) -.0020(4)
O1 .048(2) .0320(14) .083(2) -.0056(14) .0322(15) .001(2)
O2 .044(2) .0360(15) .084(2) -.0058(13) .037(2) -.0020(15)
O3 .063(2) .077(3) .121(3) .006(2) -.002(2) .015(2)
O4 .102(3) .072(3) .098(3) .017(2) .035(2) .040(2)
O5 .074(3) .055(2) .168(4) -.030(2) .031(3) .005(3)
O6 .054(2) .080(3) .098(3) -.017(2) .006(2) -.010(2)
N1 .042(2) .033(2) .069(2) -.010(2) .026(2) -.002(2)
N2 .070(3) .055(3) .070(3) .010(2) .021(2) .006(2)
N3 .054(2) .050(2) .088(3) -.013(2) .029(2) -.021(2)
C1 .051(3) .043(3) .106(4) -.005(2) .043(3) .003(3)
C2 .045(2) .036(2) .056(3) -.010(2) .020(2) -.005(2)
C3 .042(2) .035(2) .051(2) -.005(2) .022(2) -.003(2)
C4 .044(2) .038(2) .051(3) -.006(2) .018(2) -.006(2)
C5 .053(3) .039(2) .048(2) .004(2) .021(2) .002(2)
C6 .060(3) .035(2) .062(3) -.006(2) .030(2) -.004(2)
C7 .042(2) .039(2) .060(3) -.014(2) .023(2) -.008(2)
C8 .049(3) .043(2) .054(3) -.009(2) .021(2) -.006(2)
Cl1A .340(12) .154(7) .192(9) .152(8) .133(9) .074(6)
Cl1B .079(2) .137(5) .099(3) -.038(3) .035(2) -.013(3)
Cl2A .158(5) .094(4) .093(4) .037(3) .083(4) .014(3)
Cl2B .292(14) .183(10) .106(7) .133(9) .009(6) -.039(6)
Cl3A .110(6) .409(17) .142(7) -.063(8) .057(5) -.085(8)
Cl3B .084(3) .150(4) .116(5) -.022(3) .032(3) -.045(3)
C9 .108(5) .114(6) .081(4) .026(4) .040(4) -.008(4)

loop_
_atom_site_label
_atom_site_fract_x
_atom_site_fract_y
_atom_site_fract_z
_atom_site_U_iso_or_equiv
_atom_site_thermal_displace_type
_atom_site_calc_flag
_atom_site_refinement_flags
_atom_site_occupancy
_atom_site_disorder_group
_atom_site_type_symbol
Cu -.5000 .0000 .0000 .0467(2) Uani d S 1 . Cu
O1 -.3454(3) -.0108(3) -.0287(2) .0514(7) Uani d . 1 . O
O2 -.4815(2) .1975(3) -.0128(2) .0511(8) Uani d . 1 . O
O3 -.6489(4) .6217(4) -.1924(3) .0932(13) Uani d . 1 . O
O4 -.5211(4) .7761(4) -.2161(3) .0894(12) Uani d . 1 . O
O5 -.0936(4) .7639(4) -.0132(4) .1000(14) Uani d . 1 . O
O6 -.0255(3) .5829(4) .0729(3) .0807(11) Uani d . 1 . O
N1 -.3086(3) .1219(3) -.0433(3) .0460(9) Uani d . 1 . N
N2 -.5430(4) .6681(4) -.1813(3) .0650(11) Uani d . 1 . N
N3 -.1066(4) .6460(4) .0142(3) .0624(11) Uani d . 1 . N
C1 -.1964(4) .1255(5) -.0734(4) .0625(13) Uani d D 1 . C
H1A -.1553 .2129 -.0528 .080 Uiso d PD .50 . H
H1B -.1275 .1364 -.0165 .080 Uiso d PD .50 . H
H1C -.1430 .0502 -.0426 .080 Uiso d PD .50 . H
H1D -.1862 .0405 -.1050 .080 Uiso d PD .50 . H
H1E -.2140 .1171 -.1413 .080 Uiso d PD .50 . H
H1F -.1985 .2033 -.1151 .080 Uiso d PD .50 . H
C2 -.3803(4) .2244(4) -.0333(3) .0446(10) Uani d . 1 . C
C3 -.3547(4) .3736(4) -.0488(3) .0406(10) Uani d . 1 . C
C4 -.4547(4) .4516(4) -.1037(3) .0436(10) Uani d . 1 . C
H4 -.5355 .4090 -.1276 .080 Uiso d R 1 . H
C5 -.4368(4) .5902(4) -.1197(3) .0455(10) Uani d . 1 . C
C6 -.3242(4) .6569(4) -.0833(3) .0497(11) Uani d . 1 . C
H6 -.3121 .7538 -.0947 .080 Uiso d R 1 . H
C7 -.2291(4) .5778(4) -.0276(3) .0453(10) Uani d . 1 . C
C8 -.2390(4) .4374(5) -.0085(3) .0475(11) Uani d . 1 . C
H8 -.1702 .3870 .0332 .080 Uiso d R 1 . H
Cl1A -.1815(11) -.2534(9) .2287(8) .217(5) Uani d P .50 . Cl
Cl1B -.2221(5) -.2626(8) .2094(5) .103(2) Uani d P .50 . Cl
Cl2A -.2661(10) .0212(10) .2167(7) .105(2) Uani d P .50 . Cl
Cl2B -.2359(14) .0450(14) .2146(8) .204(6) Uani d P .50 . Cl
Cl3A -.0348(9) -.0355(14) .1893(6) .216(6) Uani d P .50 . Cl
Cl3B -.0025(7) -.1009(8) .2313(5) .116(2) Uani d P .50 . Cl
C9 -.1736(6) -.0985(7) .1773(5) .098(2) Uani d . 1 . C
H9 -.1991 -.0966 .1089 .080 Uiso d R 1 . H

loop_
_atom_type_symbol
_atom_type_description
_atom_type_scat_dispersion_real
_atom_type_scat_dispersion_imag
_atom_type_scat_source
C C .0033 .0016 'International Tables Vol C Tables 4.2.6.8 and 6.1.1.4'
H H .0000 .0000 'International Tables Vol C Tables 4.2.6.8 and 6.1.1.4'
N N .0061 .0033 'International Tables Vol C Tables 4.2.6.8 and 6.1.1.4'
O O .0106 .0060 'International Tables Vol C Tables 4.2.6.8 and 6.1.1.4'
Cu Cu .3201 1.2651 'International Tables Vol C Tables 4.2.6.8 and 6.1.1.4'
Cl Cl .1484 .1585 'International Tables Vol C Tables 4.2.6.8 and 6.1.1.4'

loop_
_geom_angle_atom_site_label_1
_geom_angle_atom_site_label_2
_geom_angle_atom_site_label_3
_geom_angle_site_symmetry_1
_geom_angle_site_symmetry_3
_geom_angle
_geom_angle_publ_flag
O1 Cu O1 3_455 . 180.0 ?
O1 Cu O2 3_455 3_455 84.27(11) y
O1 Cu O2 . 3_455 95.73(11) ?
O1 Cu O2 3_455 . 95.73(11) ?
O1 Cu O2 . . 84.27(11) ?
O2 Cu O2 3_455 . 180.0 ?
N1 O1 Cu . . 108.6(2) y
C2 O2 Cu . . 110.5(2) y
C2 N1 O1 . . 117.1(3) y
C2 N1 C1 . . 129.4(3) y
O1 N1 C1 . . 113.4(3) y
O4 N2 O3 . . 124.1(5) ?
O4 N2 C5 . . 117.7(4) ?
O3 N2 C5 . . 118.2(4) ?
O6 N3 O5 . . 123.9(4) ?
O6 N3 C7 . . 118.8(4) ?
O5 N3 C7 . . 117.3(5) ?
O2 C2 N1 . . 119.5(4) y
O2 C2 C3 . . 117.0(4) ?
N1 C2 C3 . . 123.5(3) ?
C4 C3 C8 . . 120.0(4) ?
C4 C3 C2 . . 116.5(4) ?
C8 C3 C2 . . 123.5(4) ?
C5 C4 C3 . . 119.1(4) ?
C6 C5 C4 . . 123.1(4) ?
C6 C5 N2 . . 119.2(4) ?
C4 C5 N2 . . 117.6(4) ?
C7 C6 C5 . . 116.1(4) ?
C6 C7 C8 . . 124.4(4) ?
C6 C7 N3 . . 117.9(4) ?
C8 C7 N3 . . 117.7(4) ?
C7 C8 C3 . . 117.3(4) ?
C9 Cl1A Cl3B . . 48.3(4) ?
Cl3B Cl3A C9 . . 89.6(13) ?
Cl3A Cl3B C9 . . 61.9(10) ?
Cl3A Cl3B Cl1A . . 104.3(11) ?
C9 Cl3B Cl1A . . 42.7(3) ?
Cl3A C9 Cl1A . . 117.0(7) ?
Cl3A C9 Cl2B . . 97.8(8) ?
Cl1A C9 Cl2B . . 119.2(6) ?
Cl3A C9 Cl2A . . 111.2(7) ?
Cl1A C9 Cl2A . . 108.3(5) ?
Cl2B C9 Cl2A . . 13.7(7) ?
Cl3A C9 Cl1B . . 131.2(6) ?
Cl1A C9 Cl1B . . 15.3(5) ?
Cl2B C9 Cl1B . . 116.3(6) ?
Cl2A C9 Cl1B . . 103.6(5) ?
Cl3A C9 Cl3B . . 28.4(5) ?
Cl1A C9 Cl3B . . 89.0(6) ?
Cl2B C9 Cl3B . . 110.1(7) ?
Cl2A C9 Cl3B . . 120.4(6) ?
Cl1B C9 Cl3B . . 103.7(5) ?

loop_
_geom_bond_atom_site_label_1
_geom_bond_atom_site_label_2
_geom_bond_site_symmetry_2
_geom_bond_distance
_geom_bond_publ_flag
Cu O1 3_455 1.901(3) ?
Cu O1 . 1.901(3) y
Cu O2 3_455 1.916(3) ?
Cu O2 . 1.916(3) y
O1 N1 . 1.372(4) y
O2 C2 . 1.281(4) y
O3 N2 . 1.230(5) ?
O4 N2 . 1.210(5) ?
O5 N3 . 1.220(5) ?
O6 N3 . 1.212(5) ?
N1 C2 . 1.303(5) y
N1 C1 . 1.450(5) y
N2 C5 . 1.467(6) ?
N3 C7 . 1.478(5) ?
C2 C3 . 1.487(5) ?
C3 C4 . 1.388(6) ?
C3 C8 . 1.395(6) ?
C4 C5 . 1.372(6) ?
C5 C6 . 1.372(6) ?
C6 C7 . 1.364(6) ?
C7 C8 . 1.384(6) ?
Cl1A C9 . 1.677(11) ?
Cl1A Cl3B . 2.471(14) ?
Cl1B C9 . 1.770(10) ?
Cl2A C9 . 1.753(11) ?
Cl2B C9 . 1.702(13) ?
Cl3A Cl3B . .878(13) ?
Cl3A C9 . 1.628(12) ?
Cl3B C9 . 1.845(10) ?
